data_2229173
loop_
_publ_author_name
'Li, Qi'
'Xue, Wei-jian'

_publ_section_title
;
 (3,6-Dibromo-<i>o</i>-phenylene)dimethanol
;
_journal_coeditor_code OM2391
_journal_issue 2
_journal_name_full 'Acta Crystallographica Section E'
_journal_page_first o400
_journal_paper_doi 10.1107/S1600536811001206
_journal_volume 67
_journal_year 2011
_chemical_formula_iupac 'C8 H8 Br2 O2'
_chemical_formula_moiety 'C8 H8 Br2 O2'
_chemical_formula_sum 'C8 H8 Br2 O2'
_chemical_formula_weight 295.96
_chemical_name_systematic
;
(3,6-Dibromo-<i>o</i>-phenylene)dimethanol
;
_space_group_IT_number 19
_symmetry_cell_setting orthorhombic
_symmetry_space_group_name_Hall 'P 2ac 2ab'
_symmetry_space_group_name_H-M 'P 21 21 21'
_atom_sites_solution_hydrogens geom
_atom_sites_solution_primary direct
_atom_sites_solution_secondary difmap
_audit_creation_method SHELXL-97
_cell_angle_alpha 90.00
_cell_angle_beta 90.00
_cell_angle_gamma 90.00
_cell_formula_units_Z 4
_cell_length_a 4.482(2)
_cell_length_b 9.123(5)
_cell_length_c 22.819(11)
_cell_measurement_reflns_used 3167
_cell_measurement_temperature 298(2)
_cell_measurement_theta_max 24.14
_cell_measurement_theta_min 2.40
_cell_volume 933.1(8)
_computing_cell_refinement 'SAINT (Bruker, 1999)'
_computing_data_collection 'SMART (Bruker, 1997)'
_computing_data_reduction 'SAINT (Bruker, 1999)'
_computing_molecular_graphics 'SHELXTL (Sheldrick, 2008)'
_computing_publication_material 'SHELXL97 (Sheldrick, 2008)'
_computing_structure_refinement 'SHELXL97 (Sheldrick, 2008)'
_computing_structure_solution 'SHELXS97 (Sheldrick, 2008)'
_diffrn_ambient_temperature 298(2)
_diffrn_measured_fraction_theta_full 0.997
_diffrn_measured_fraction_theta_max 0.997
_diffrn_measurement_device_type 'Bruker SMART APEX'
_diffrn_measurement_method '\f and \w'
_diffrn_radiation_monochromator graphite
_diffrn_radiation_source 'fine-focus sealed tube'
_diffrn_radiation_type MoK\a
_diffrn_radiation_wavelength 0.71073
_diffrn_reflns_av_R_equivalents 0.0403
_diffrn_reflns_av_sigmaI/netI 0.0383
_diffrn_reflns_limit_h_max 5
_diffrn_reflns_limit_h_min -5
_diffrn_reflns_limit_k_max 12
_diffrn_reflns_limit_k_min -12
_diffrn_reflns_limit_l_max 30
_diffrn_reflns_limit_l_min -30
_diffrn_reflns_number 11471
_diffrn_reflns_theta_full 28.31
_diffrn_reflns_theta_max 28.31
_diffrn_reflns_theta_min 2.40
_exptl_absorpt_coefficient_mu 8.644
_exptl_absorpt_correction_T_max 0.4785
_exptl_absorpt_correction_T_min 0.2767
_exptl_absorpt_correction_type multi-scan
_exptl_absorpt_process_details '(SADABS; Sheldrick, 2008)'
_exptl_crystal_colour colorless
_exptl_crystal_density_diffrn 2.107
_exptl_crystal_density_method 'not measured'
_exptl_crystal_description needle
_exptl_crystal_F_000 568
_exptl_crystal_size_max 0.20
_exptl_crystal_size_mid 0.10
_exptl_crystal_size_min 0.10
_refine_diff_density_max 1.173
_refine_diff_density_min -0.603
_refine_ls_abs_structure_details 'Flack (1983), 918 Friedel pairs'
_refine_ls_abs_structure_Flack 0.03(2)
_refine_ls_extinction_method none
_refine_ls_goodness_of_fit_ref 1.049
_refine_ls_hydrogen_treatment mixed
_refine_ls_matrix_type full
_refine_ls_number_parameters 115
_refine_ls_number_reflns 2300
_refine_ls_number_restraints 2
_refine_ls_restrained_S_all 1.048
_refine_ls_R_factor_all 0.0605
_refine_ls_R_factor_gt 0.0434
_refine_ls_shift/su_max 0.004
_refine_ls_shift/su_mean 0.000
_refine_ls_structure_factor_coef Fsqd
_refine_ls_weighting_details 'calc w=1/[\s^2^(Fo^2^)+(0.0525P)^2^+0.6273P] where P=(Fo^2^+2Fc^2^)/3'
_refine_ls_weighting_scheme calc
_refine_ls_wR_factor_gt 0.1025
_refine_ls_wR_factor_ref 0.1106
_reflns_number_gt 1795
_reflns_number_total 2300
_reflns_threshold_expression I>2\s(I)
_cod_data_source_file om2391.cif
_cod_data_source_block I
_cod_original_cell_volume 933.0(8)
_cod_original_formula_sum 'C8 H8 Br2 O2 '
_cod_database_code 2229173

loop_
_symmetry_equiv_pos_as_xyz
'x, y, z'
'-x+1/2, -y, z+1/2'
'-x, y+1/2, -z+1/2'
'x+1/2, -y+1/2, -z'

loop_
_atom_site_type_symbol
_atom_site_label
_atom_site_fract_x
_atom_site_fract_y
_atom_site_fract_z
_atom_site_U_iso_or_equiv
_atom_site_adp_type
_atom_site_calc_flag
_atom_site_refinement_flags
_atom_site_occupancy
_atom_site_disorder_assembly
_atom_site_disorder_group
Br Br1 0.30061(15) 0.81127(6) 0.06905(3) 0.0657(2) Uani d . 1 . .
Br Br2 0.8120(2) 0.15549(7) 0.12029(4) 0.0930(3) Uani d . 1 . .
C C1 0.4665(11) 0.6246(5) 0.0868(2) 0.0422(11) Uani d . 1 . .
C C2 0.6474(10) 0.6045(5) 0.13420(19) 0.0380(10) Uani d . 1 . .
C C3 0.7599(11) 0.4622(5) 0.14561(19) 0.0443(11) Uani d . 1 . .
C C4 0.6766(13) 0.3496(5) 0.1078(2) 0.0518(12) Uani d . 1 . .
C C5 0.4952(14) 0.3730(7) 0.0605(2) 0.0593(14) Uani d . 1 . .
H H5 0.4439 0.2955 0.0360 0.071 Uiso calc R 1 . .
C C6 0.3902(13) 0.5100(7) 0.0495(2) 0.0532(13) Uani d . 1 . .
H H6 0.2683 0.5270 0.0172 0.064 Uiso calc R 1 . .
C C7 0.7251(12) 0.7281(5) 0.17504(19) 0.0466(11) Uani d . 1 . .
H H7A 0.9324 0.7197 0.1868 0.056 Uiso calc R 1 . .
H H7B 0.7003 0.8209 0.1549 0.056 Uiso calc R 1 . .
C C8 0.9546(13) 0.4374(7) 0.1983(2) 0.0566(13) Uani d . 1 . .
H H8A 1.0251 0.3369 0.1982 0.068 Uiso calc R 1 . .
H H8B 1.1273 0.5013 0.1960 0.068 Uiso calc R 1 . .
O O1 0.5374(9) 0.7250(4) 0.22612(15) 0.0555(9) Uani d D 1 . .
H H1 0.582(16) 0.651(5) 0.244(3) 0.083 Uiso d D 1 . .
O O2 0.7969(9) 0.4656(4) 0.25204(16) 0.0610(9) Uani d D 1 . .
H H2 0.680(14) 0.397(6) 0.250(3) 0.091 Uiso d D 1 . .

loop_
_atom_site_aniso_label
_atom_site_aniso_U_11
_atom_site_aniso_U_22
_atom_site_aniso_U_33
_atom_site_aniso_U_12
_atom_site_aniso_U_13
_atom_site_aniso_U_23
Br1 0.0672(3) 0.0603(3) 0.0697(3) 0.0117(3) 0.0053(3) 0.0190(3)
Br2 0.1119(6) 0.0401(3) 0.1269(6) 0.0091(4) 0.0183(5) 0.0023(3)
C1 0.042(3) 0.042(3) 0.043(2) -0.004(2) 0.006(2) 0.0020(19)
C2 0.031(2) 0.040(2) 0.042(2) -0.0079(18) 0.0103(19) -0.0006(18)
C3 0.041(3) 0.046(2) 0.046(2) -0.006(2) 0.013(2) 0.0019(19)
C4 0.054(3) 0.039(2) 0.062(3) -0.005(2) 0.010(3) 0.002(2)
C5 0.070(4) 0.053(3) 0.056(3) -0.014(3) -0.001(3) -0.015(2)
C6 0.052(3) 0.067(3) 0.041(2) -0.010(2) -0.004(2) 0.001(2)
C7 0.047(3) 0.043(2) 0.050(2) -0.006(2) 0.004(2) -0.0046(19)
C8 0.045(3) 0.060(3) 0.065(3) 0.002(3) 0.000(3) 0.009(3)
O1 0.066(2) 0.049(2) 0.052(2) -0.0007(19) 0.0113(19) -0.0068(16)
O2 0.062(2) 0.069(2) 0.0515(18) -0.007(2) -0.004(2) 0.0116(18)

loop_
_atom_type_symbol
_atom_type_description
_atom_type_scat_dispersion_real
_atom_type_scat_dispersion_imag
_atom_type_scat_source
C C 0.0033 0.0016 'International Tables Vol C Tables 4.2.6.8 and 6.1.1.4'
H H 0.0000 0.0000 'International Tables Vol C Tables 4.2.6.8 and 6.1.1.4'
O O 0.0106 0.0060 'International Tables Vol C Tables 4.2.6.8 and 6.1.1.4'
Br Br -0.2901 2.4595 'International Tables Vol C Tables 4.2.6.8 and 6.1.1.4'

loop_
_geom_angle_atom_site_label_1
_geom_angle_atom_site_label_2
_geom_angle_atom_site_label_3
_geom_angle_site_symmetry_1
_geom_angle_site_symmetry_3
_geom_angle
_geom_angle_publ_flag
C2 C1 C6 . . 122.0(5) ?
C2 C1 Br1 . . 121.4(4) ?
C6 C1 Br1 . . 116.5(4) ?
C1 C2 C3 . . 118.7(4) ?
C1 C2 C7 . . 121.9(4) ?
C3 C2 C7 . . 119.4(4) ?
C4 C3 C2 . . 117.8(4) ?
C4 C3 C8 . . 122.7(4) ?
C2 C3 C8 . . 119.4(4) ?
C5 C4 C3 . . 122.3(5) ?
C5 C4 Br2 . . 117.0(4) ?
C3 C4 Br2 . . 120.7(4) ?
C6 C5 C4 . . 119.7(5) ?
C6 C5 H5 . . 120.2 ?
C4 C5 H5 . . 120.2 ?
C5 C6 C1 . . 119.5(5) ?
C5 C6 H6 . . 120.2 ?
C1 C6 H6 . . 120.2 ?
O1 C7 C2 . . 110.6(4) ?
O1 C7 H7A . . 109.5 ?
C2 C7 H7A . . 109.5 ?
O1 C7 H7B . . 109.5 ?
C2 C7 H7B . . 109.5 ?
H7A C7 H7B . . 108.1 ?
O2 C8 C3 . . 111.7(4) ?
O2 C8 H8A . . 109.3 ?
C3 C8 H8A . . 109.3 ?
O2 C8 H8B . . 109.3 ?
C3 C8 H8B . . 109.3 ?
H8A C8 H8B . . 107.9 ?
C7 O1 H1 . . 107(5) ?
C8 O2 H2 . . 98(5) ?

loop_
_geom_bond_atom_site_label_1
_geom_bond_atom_site_label_2
_geom_bond_site_symmetry_2
_geom_bond_distance
_geom_bond_publ_flag
Br1 C1 . 1.902(5) ?
Br2 C4 . 1.894(5) ?
C1 C2 . 1.365(6) ?
C1 C6 . 1.391(7) ?
C2 C3 . 1.417(7) ?
C2 C7 . 1.504(6) ?
C3 C4 . 1.392(7) ?
C3 C8 . 1.502(7) ?
C4 C5 . 1.368(8) ?
C5 C6 . 1.359(9) ?
C5 H5 . 0.9300 ?
C6 H6 . 0.9300 ?
C7 O1 . 1.438(5) ?
C7 H7A . 0.9700 ?
C7 H7B . 0.9700 ?
C8 O2 . 1.439(7) ?
C8 H8A . 0.9700 ?
C8 H8B . 0.9700 ?
O1 H1 . 0.81(6) ?
O2 H2 . 0.82(6) ?

loop_
_geom_hbond_atom_site_label_D
_geom_hbond_atom_site_label_H
_geom_hbond_atom_site_label_A
_geom_hbond_site_symmetry_A
_geom_hbond_distance_DH
_geom_hbond_distance_HA
_geom_hbond_distance_DA
_geom_hbond_angle_DHA
C8 H8A Br2 . 0.97 2.61 3.192(6) 119
C7 H7B Br1 . 0.97 2.66 3.169(5) 114
O2 H2 O1 3_645 0.82(6) 1.92(3) 2.703(6) 160(7)
O1 H1 O2 . 0.81(6) 1.95(4) 2.703(6) 152(7)
C8 H8B Cg1 1_655 0.97 3.01 3.63(5) 123

loop_
_geom_torsion_atom_site_label_1
_geom_torsion_atom_site_label_2
_geom_torsion_atom_site_label_3
_geom_torsion_atom_site_label_4
_geom_torsion_site_symmetry_1
_geom_torsion_site_symmetry_2
_geom_torsion_site_symmetry_3
_geom_torsion_site_symmetry_4
_geom_torsion
_geom_torsion_publ_flag
C6 C1 C2 C3 . . . . -0.1(7) ?
Br1 C1 C2 C3 . . . . 178.9(3) ?
C6 C1 C2 C7 . . . . -178.9(4) ?
Br1 C1 C2 C7 . . . . 0.1(6) ?
C1 C2 C3 C4 . . . . -0.6(6) ?
C7 C2 C3 C4 . . . . 178.2(4) ?
C1 C2 C3 C8 . . . . -178.8(4) ?
C7 C2 C3 C8 . . . . 0.0(6) ?
C2 C3 C4 C5 . . . . 0.7(7) ?
C8 C3 C4 C5 . . . . 178.9(5) ?
C2 C3 C4 Br2 . . . . -179.2(3) ?
C8 C3 C4 Br2 . . . . -1.0(6) ?
C3 C4 C5 C6 . . . . -0.1(8) ?
Br2 C4 C5 C6 . . . . 179.8(4) ?
C4 C5 C6 C1 . . . . -0.6(8) ?
C2 C1 C6 C5 . . . . 0.7(8) ?
Br1 C1 C6 C5 . . . . -178.4(4) ?
C1 C2 C7 O1 . . . . 98.1(5) ?
C3 C2 C7 O1 . . . . -80.7(5) ?
C4 C3 C8 O2 . . . . -114.8(5) ?
C2 C3 C8 O2 . . . . 63.3(6) ?

loop_
_cod_related_entry_id
_cod_related_entry_database
_cod_related_entry_code
1 ChemSpider 30656480
